data_2204812
loop_
_publ_author_name
'Tiina Maaninen'
'Jari Konu'
'Risto S. Laitinen'

_publ_section_title
;
 A low-temperature redetermination of the monoclinic \b-form of
 cyclooctaselenium
;
_journal_issue 12
_journal_name_full 'Acta Crystallographica Section E'
_journal_page_first o2235
_journal_page_last o2237
_journal_paper_doi 10.1107/S1600536804024055
_journal_volume 60
_journal_year 2004
_chemical_formula_iupac Se8
_chemical_formula_moiety Se8
_chemical_formula_structural Se8
_chemical_formula_sum Se8
_chemical_formula_weight 631.68
_chemical_name_systematic
;
beta-monoclinic cyclooctaselenium
;
_space_group_IT_number 14
_symmetry_cell_setting monoclinic
_symmetry_space_group_name_Hall '-P 2ybc'
_symmetry_space_group_name_H-M 'P 1 21/c 1'
_atom_sites_solution_hydrogens none
_atom_sites_solution_primary direct
_atom_sites_solution_secondary difmap
_cell_angle_alpha 90.00
_cell_angle_beta 92.95(3)
_cell_angle_gamma 90.00
_cell_formula_units_Z 4
_cell_length_a 9.2004(18)
_cell_length_b 8.0000(16)
_cell_length_c 12.735(3)
_cell_measurement_reflns_used 9298
_cell_measurement_temperature 150(2)
_cell_measurement_theta_max 26.00
_cell_measurement_theta_min 2.22
_cell_volume 936.1(3)
_computing_cell_refinement 'DENZO--SMN (Otwinowski & Minor, 1997)'
_computing_data_collection 'KappaCCD Server Software (Nonius, 1997)'
_computing_data_reduction DENZO--SMN
_computing_molecular_graphics 'DIAMOND (Brandenburg & Berndt, 1999)'
_computing_publication_material 'WINGX (Farrugia, 1999)'
_computing_structure_refinement 'SHELXL97 (Sheldrick, 1997)'
_computing_structure_solution 'SHELXS97 (Sheldrick, 1997)'
_diffrn_ambient_temperature 150(2)
_diffrn_measured_fraction_theta_full 0.993
_diffrn_measured_fraction_theta_max 0.993
_diffrn_measurement_device_type 'Nonius KappaCCD'
_diffrn_measurement_method '\f scans, and \w scans with \k offsets'
_diffrn_radiation_monochromator graphite
_diffrn_radiation_source 'fine-focus sealed tube'
_diffrn_radiation_type MoK\a
_diffrn_radiation_wavelength 0.71073
_diffrn_reflns_av_R_equivalents 0.0777
_diffrn_reflns_av_sigmaI/netI 0.0501
_diffrn_reflns_limit_h_max 11
_diffrn_reflns_limit_h_min -10
_diffrn_reflns_limit_k_max 9
_diffrn_reflns_limit_k_min -9
_diffrn_reflns_limit_l_max 15
_diffrn_reflns_limit_l_min -15
_diffrn_reflns_number 9298
_diffrn_reflns_theta_full 26.00
_diffrn_reflns_theta_max 26.00
_diffrn_reflns_theta_min 2.22
_diffrn_standards_number 0
_exptl_absorpt_coefficient_mu 31.143
_exptl_absorpt_correction_T_max 0.2105
_exptl_absorpt_correction_T_min 0.0617
_exptl_absorpt_correction_type psi-scan
_exptl_absorpt_process_details '(SHELXTL; Bruker, 2001)'
_exptl_crystal_colour red
_exptl_crystal_density_diffrn 4.482
_exptl_crystal_density_method 'not measured'
_exptl_crystal_description prism
_exptl_crystal_F_000 1088
_exptl_crystal_size_max 0.15
_exptl_crystal_size_mid 0.08
_exptl_crystal_size_min 0.05
_refine_diff_density_max 1.133
_refine_diff_density_min -1.228
_refine_ls_extinction_method none
_refine_ls_goodness_of_fit_ref 1.091
_refine_ls_matrix_type full
_refine_ls_number_parameters 73
_refine_ls_number_reflns 1821
_refine_ls_number_restraints 0
_refine_ls_restrained_S_all 1.091
_refine_ls_R_factor_all 0.0584
_refine_ls_R_factor_gt 0.0400
_refine_ls_shift/su_max 0.001
_refine_ls_shift/su_mean 0.000
_refine_ls_structure_factor_coef Fsqd
_refine_ls_weighting_details 'w = 1/[\s^2^(Fo^2^)+(0.0413P)^2^+5.4999P] where P = (Fo^2^+2Fc^2^)/3'
_refine_ls_weighting_scheme calc
_refine_ls_wR_factor_gt 0.0874
_refine_ls_wR_factor_ref 0.0954
_reflns_number_gt 1463
_reflns_number_total 1821
_reflns_threshold_expression I>2\s(I)
_cod_data_source_file wm6031.cif
_cod_data_source_block I
_cod_original_sg_symbol_H-M 'P 21/c'
_cod_database_code 2204812

loop_
_symmetry_equiv_pos_as_xyz
'x, y, z'
'-x, y+1/2, -z+1/2'
'-x, -y, -z'
'x, -y-1/2, z-1/2'

loop_
_atom_site_label
_atom_site_fract_x
_atom_site_fract_y
_atom_site_fract_z
_atom_site_U_iso_or_equiv
_atom_site_adp_type
_atom_site_calc_flag
_atom_site_occupancy
_atom_site_type_symbol
Se1 0.06355(10) 0.68641(11) 0.91290(7) 0.0288(2) Uani d 1 Se
Se2 0.25586(11) 0.77285(11) 1.02241(8) 0.0304(3) Uani d 1 Se
Se3 0.25827(11) 0.60084(11) 1.16858(7) 0.0279(2) Uani d 1 Se
Se4 0.44886(10) 0.41857(11) 1.14620(7) 0.0256(2) Uani d 1 Se
Se5 0.34045(11) 0.17089(11) 1.09083(7) 0.0270(2) Uani d 1 Se
Se6 0.35943(10) 0.16250(11) 0.90960(7) 0.0240(2) Uani d 1 Se
Se7 0.13558(10) 0.24704(12) 0.84010(7) 0.0297(3) Uani d 1 Se
Se8 0.16495(11) 0.52018(13) 0.78818(7) 0.0329(3) Uani d 1 Se

loop_
_atom_site_aniso_label
_atom_site_aniso_U_11
_atom_site_aniso_U_22
_atom_site_aniso_U_33
_atom_site_aniso_U_12
_atom_site_aniso_U_13
_atom_site_aniso_U_23
Se1 0.0278(5) 0.0309(5) 0.0278(5) 0.0072(4) 0.0030(4) 0.0012(4)
Se2 0.0354(6) 0.0211(5) 0.0350(6) -0.0020(4) 0.0058(4) 0.0020(4)
Se3 0.0337(6) 0.0245(5) 0.0261(5) 0.0009(4) 0.0075(4) -0.0018(4)
Se4 0.0241(5) 0.0279(5) 0.0246(5) -0.0011(4) 0.0005(4) -0.0008(4)
Se5 0.0358(6) 0.0223(5) 0.0236(5) -0.0006(4) 0.0068(4) 0.0026(3)
Se6 0.0281(5) 0.0208(5) 0.0235(5) 0.0008(4) 0.0057(4) 0.0002(3)
Se7 0.0246(5) 0.0364(6) 0.0283(5) -0.0029(4) 0.0022(4) -0.0082(4)
Se8 0.0342(6) 0.0398(6) 0.0251(5) 0.0104(4) 0.0040(4) 0.0043(4)

loop_
_atom_type_symbol
_atom_type_description
_atom_type_scat_dispersion_real
_atom_type_scat_dispersion_imag
_atom_type_scat_source
Se Se -0.0929 2.2259 'International Tables Vol C Tables 4.2.6.8 and 6.1.1.4'

loop_
_geom_angle_atom_site_label_1
_geom_angle_atom_site_label_2
_geom_angle_atom_site_label_3
_geom_angle
_geom_angle_publ_flag
Se2 Se1 Se8 105.37(5) no
Se1 Se2 Se3 106.50(5) no
Se4 Se3 Se2 104.60(5) no
Se3 Se4 Se5 105.09(5) no
Se4 Se5 Se6 105.92(5) no
Se7 Se6 Se5 105.19(5) no
Se6 Se7 Se8 105.87(5) no
Se7 Se8 Se1 106.97(5) no

loop_
_geom_bond_atom_site_label_1
_geom_bond_atom_site_label_2
_geom_bond_distance
Se1 Se2 2.3021(15)
Se1 Se8 2.3052(14)
Se2 Se3 2.3141(14)
Se3 Se4 2.3095(14)
Se4 Se5 2.3121(13)
Se5 Se6 2.3244(13)
Se6 Se7 2.3010(15)
Se7 Se8 2.3029(15)

loop_
_geom_torsion_atom_site_label_1
_geom_torsion_atom_site_label_2
_geom_torsion_atom_site_label_3
_geom_torsion_atom_site_label_4
_geom_torsion
_geom_torsion_publ_flag
Se8 Se1 Se2 Se3 -99.24(6) no
Se1 Se2 Se3 Se4 104.27(6) no
Se2 Se3 Se4 Se5 -103.15(6) no
Se3 Se4 Se5 Se6 100.28(6) no
Se4 Se5 Se6 Se7 -99.75(6) no
Se5 Se6 Se7 Se8 102.57(5) no
Se6 Se7 Se8 Se1 -103.24(6) no
Se2 Se1 Se8 Se7 98.21(6) no

loop_
_cod_related_entry_id
_cod_related_entry_database
_cod_related_entry_code
1 ChemSpider 122876
